data_7241183
loop_
_publ_author_name
'Gao, Mingxiao'
'Zhang, Xinyuan'
'Guo, Yangwu'
'Yao, Jiyong'
'Zhang, Guochun'
'Hu, Zhanggui'
'Wu, Yicheng'

_publ_section_title
;
 Rational Structure Design of Isoxazolone-based Crystals with Large
 Second-Order Optical Nonlinearity
;
_journal_name_full CrystEngComm
_journal_paper_doi 10.1039/D0CE01100B
_journal_year 2020
_chemical_formula_moiety 'C18 H15 N O3 S'
_chemical_formula_sum 'C18 H15 N O3 S'
_chemical_formula_weight 325.37
_chemical_name_systematic C18H15NO3S
_space_group_crystal_system orthorhombic
_space_group_IT_number 33
_space_group_name_Hall 'P 2c -2n'
_space_group_name_H-M_alt 'P n a 21'
_atom_sites_solution_hydrogens difmap
_atom_sites_solution_primary dual
_audit_creation_date 2019-07-20
_audit_creation_method
;
Olex2 1.2
(compiled 2017.08.10 svn.r3458 for OlexSys, GUI svn.r5381)
;
_audit_update_record
;
2020-06-02 deposited with the CCDC.	2020-09-04 downloaded from the CCDC.
;
_cell_angle_alpha 90
_cell_angle_beta 90
_cell_angle_gamma 90
_cell_formula_units_Z 4
_cell_length_a 11.80190(10)
_cell_length_b 5.804
_cell_length_c 22.3747(2)
_cell_measurement_reflns_used 10806
_cell_measurement_temperature 297.0(3)
_cell_measurement_theta_max 78.5960
_cell_measurement_theta_min 7.7220
_cell_volume 1532.627(19)
_computing_molecular_graphics 'Olex2 (Dolomanov et al., 2009)'
_computing_publication_material 'Olex2 (Dolomanov et al., 2009)'
_computing_structure_refinement 'ShelXL (Sheldrick, 2015)'
_computing_structure_solution 'ShelXT (Sheldrick, 2015)'
_diffrn_ambient_temperature 297.0(3)
_diffrn_measured_fraction_theta_full 1.000
_diffrn_measured_fraction_theta_max 0.993
_diffrn_measurement_device_type 'multiwire proportional'
_diffrn_measurement_method 'phi and omega scans'
_diffrn_radiation_monochromator graphite
_diffrn_radiation_type CuK\a
_diffrn_radiation_wavelength 1.54178
_diffrn_reflns_av_R_equivalents 0.0300
_diffrn_reflns_av_unetI/netI 0.0223
_diffrn_reflns_Laue_measured_fraction_full 1.000
_diffrn_reflns_Laue_measured_fraction_max 0.993
_diffrn_reflns_limit_h_max 14
_diffrn_reflns_limit_h_min -14
_diffrn_reflns_limit_k_max 5
_diffrn_reflns_limit_k_min -7
_diffrn_reflns_limit_l_max 26
_diffrn_reflns_limit_l_min -28
_diffrn_reflns_number 17105
_diffrn_reflns_point_group_measured_fraction_full 0.984
_diffrn_reflns_point_group_measured_fraction_max 0.961
_diffrn_reflns_theta_full 67.679
_diffrn_reflns_theta_max 79.427
_diffrn_reflns_theta_min 3.951
_exptl_absorpt_coefficient_mu 2.005
_exptl_absorpt_correction_type none
_exptl_crystal_density_diffrn 1.410
_exptl_crystal_description plate
_exptl_crystal_F_000 680
_refine_diff_density_max 0.106
_refine_diff_density_min -0.228
_refine_diff_density_rms 0.035
_refine_ls_abs_structure_details
;
 Flack x determined using 1430 quotients [(I+)-(I-)]/[(I+)+(I-)]
 (Parsons, Flack and Wagner, Acta Cryst. B69 (2013) 249-259).
;
_refine_ls_abs_structure_Flack 0.005(7)
_refine_ls_extinction_method none
_refine_ls_goodness_of_fit_ref 1.067
_refine_ls_hydrogen_treatment refall
_refine_ls_matrix_type full
_refine_ls_number_parameters 268
_refine_ls_number_reflns 3201
_refine_ls_number_restraints 4
_refine_ls_restrained_S_all 1.070
_refine_ls_R_factor_all 0.0287
_refine_ls_R_factor_gt 0.0282
_refine_ls_shift/su_max 0.000
_refine_ls_shift/su_mean 0.000
_refine_ls_structure_factor_coef Fsqd
_refine_ls_weighting_details 'w=1/[\s^2^(Fo^2^)+(0.0405P)^2^+0.1422P] where P=(Fo^2^+2Fc^2^)/3'
_refine_ls_weighting_scheme calc
_refine_ls_wR_factor_gt 0.0724
_refine_ls_wR_factor_ref 0.0729
_reflns_Friedel_coverage 0.886
_reflns_Friedel_fraction_full 0.968
_reflns_Friedel_fraction_max 0.927
_reflns_number_gt 3124
_reflns_number_total 3201
_reflns_threshold_expression 'I > 2\s(I)'
_cod_data_source_file d0ce01100b2.cif
_cod_data_source_block C18H15NO3S
_cod_database_code 7241183
_shelx_shelxl_version_number 2016/4
_shelx_space_group_comment
;
The symmetry employed for this shelxl refinement is uniquely defined
by the following loop, which should always be used as a source of
symmetry information in preference to the above space-group names.
They are only intended as comments.
;
_olex2_refinement_description
;
1. Restrained distances
 C11-H11B
 1.09 with sigma of 0.02
 H11B-H11A = H11B-H11C
 1.53 with sigma of 0.02
;
_olex2_submission_special_instructions 'No special instructions were received'

loop_
_space_group_symop_operation_xyz
'x, y, z'
'-x, -y, z+1/2'
'x+1/2, -y+1/2, z'
'-x+1/2, y+1/2, z+1/2'

loop_
_atom_site_label
_atom_site_type_symbol
_atom_site_fract_x
_atom_site_fract_y
_atom_site_fract_z
_atom_site_U_iso_or_equiv
_atom_site_adp_type
_atom_site_occupancy
_atom_site_site_symmetry_order
_atom_site_calc_flag
_atom_site_refinement_flags_posn
_atom_site_refinement_flags_adp
_atom_site_refinement_flags_occupancy
_atom_site_disorder_assembly
_atom_site_disorder_group
S1 S 0.39096(6) -0.18211(11) 0.28598(3) 0.05928(18) Uani 1 1 d . . . . .
O2 O 0.26194(14) 1.0150(3) 0.51354(8) 0.0525(4) Uani 1 1 d . . . . .
O1 O 0.20309(14) 0.7649(4) 0.44480(10) 0.0614(5) Uani 1 1 d . . . . .
O3 O 0.81351(14) 0.8065(3) 0.68859(9) 0.0562(4) Uani 1 1 d . . . . .
N1 N 0.35513(17) 1.0407(3) 0.55468(10) 0.0500(4) Uani 1 1 d . . . . .
C12 C 0.52550(17) 0.8444(3) 0.58259(9) 0.0391(4) Uani 1 1 d . . . . .
C5 C 0.42584(16) 0.3650(3) 0.43177(10) 0.0385(4) Uani 1 1 d . . . . .
C1 C 0.27450(19) 0.8174(4) 0.48089(11) 0.0451(5) Uani 1 1 d . . . . .
C7 C 0.50679(19) 0.0370(4) 0.37865(10) 0.0449(4) Uani 1 1 d . . . . .
C15 C 0.71794(19) 0.8069(4) 0.65445(10) 0.0422(5) Uani 1 1 d . . . . .
C3 C 0.42187(17) 0.8667(3) 0.54618(10) 0.0395(4) Uani 1 1 d . . . . .
C4 C 0.44363(16) 0.5322(3) 0.47860(10) 0.0386(4) Uani 1 1 d . . . . .
C17 C 0.6035(2) 1.0242(4) 0.58597(11) 0.0451(5) Uani 1 1 d . . . . .
C13 C 0.54597(19) 0.6453(4) 0.61540(10) 0.0418(4) Uani 1 1 d . . . . .
C2 C 0.38204(17) 0.7125(4) 0.49980(10) 0.0389(4) Uani 1 1 d . . . . .
C14 C 0.6413(2) 0.6250(4) 0.65138(10) 0.0428(4) Uani 1 1 d . . . . .
C10 C 0.32898(18) 0.3448(4) 0.39564(11) 0.0454(5) Uani 1 1 d . . . . .
C6 C 0.51386(18) 0.2064(4) 0.42179(10) 0.0431(4) Uani 1 1 d . . . . .
C8 C 0.40989(19) 0.0208(3) 0.34291(10) 0.0421(4) Uani 1 1 d . . . . .
C9 C 0.32141(19) 0.1772(4) 0.35269(11) 0.0483(5) Uani 1 1 d . . . . .
C16 C 0.6994(2) 1.0058(4) 0.62115(11) 0.0474(5) Uani 1 1 d . . . . .
C11 C 0.5134(3) -0.3634(5) 0.29051(15) 0.0625(7) Uani 1 1 d D . . . .
C18 C 0.8477(3) 0.5947(5) 0.71457(14) 0.0595(6) Uani 1 1 d . . . . .
H4 H 0.518(2) 0.511(4) 0.4980(12) 0.037(6) Uiso 1 1 d . . . . .
H13 H 0.492(2) 0.518(5) 0.6125(13) 0.046(7) Uiso 1 1 d . . . . .
H16 H 0.755(3) 1.137(5) 0.6206(13) 0.051(7) Uiso 1 1 d . . . . .
H18A H 0.860(3) 0.473(6) 0.6844(16) 0.064(9) Uiso 1 1 d . . . . .
H7 H 0.569(2) -0.071(5) 0.3727(14) 0.056(7) Uiso 1 1 d . . . . .
H11A H 0.523(3) -0.428(7) 0.3265(17) 0.088(12) Uiso 1 1 d D . . . .
H17 H 0.590(2) 1.162(5) 0.5614(14) 0.054(7) Uiso 1 1 d . . . . .
H18B H 0.789(3) 0.534(8) 0.747(2) 0.089(12) Uiso 1 1 d . . . . .
H18C H 0.919(3) 0.628(6) 0.7316(16) 0.068(9) Uiso 1 1 d . . . . .
H6 H 0.586(3) 0.218(5) 0.4454(14) 0.055(8) Uiso 1 1 d . . . . .
H14 H 0.656(2) 0.483(5) 0.6713(14) 0.054(7) Uiso 1 1 d . . . . .
H9 H 0.247(3) 0.163(6) 0.327(2) 0.082(10) Uiso 1 1 d . . . . .
H11B H 0.498(4) -0.486(7) 0.2596(17) 0.132(18) Uiso 1 1 d D . . . .
H11C H 0.580(3) -0.291(6) 0.281(2) 0.082(11) Uiso 1 1 d D . . . .
H10 H 0.268(3) 0.444(6) 0.4015(14) 0.063(9) Uiso 1 1 d . . . . .

loop_
_atom_site_aniso_label
_atom_site_aniso_U_11
_atom_site_aniso_U_22
_atom_site_aniso_U_33
_atom_site_aniso_U_23
_atom_site_aniso_U_13
_atom_site_aniso_U_12
S1 0.0666(4) 0.0548(3) 0.0564(3) -0.0113(3) -0.0124(3) -0.0026(3)
O2 0.0473(8) 0.0497(9) 0.0606(10) 0.0010(7) -0.0010(7) 0.0145(6)
O1 0.0409(8) 0.0669(10) 0.0764(13) -0.0043(10) -0.0112(8) 0.0105(7)
O3 0.0519(9) 0.0499(9) 0.0668(11) 0.0020(7) -0.0131(8) -0.0040(7)
N1 0.0509(10) 0.0454(9) 0.0538(11) 0.0004(8) 0.0022(9) 0.0110(8)
C12 0.0419(10) 0.0367(9) 0.0388(10) -0.0012(7) 0.0050(8) 0.0030(7)
C5 0.0330(9) 0.0411(9) 0.0413(10) 0.0027(8) -0.0004(8) -0.0011(7)
C1 0.0381(10) 0.0455(11) 0.0517(12) 0.0052(9) 0.0060(9) 0.0048(8)
C7 0.0414(10) 0.0477(10) 0.0454(12) -0.0025(9) -0.0038(9) 0.0065(9)
C15 0.0433(11) 0.0405(10) 0.0428(11) -0.0037(8) 0.0012(9) 0.0011(8)
C3 0.0398(9) 0.0361(9) 0.0425(11) 0.0033(8) 0.0058(8) 0.0029(7)
C4 0.0325(8) 0.0399(9) 0.0434(10) 0.0031(8) 0.0016(8) 0.0008(7)
C17 0.0544(12) 0.0318(9) 0.0491(12) 0.0027(8) 0.0004(10) 0.0003(8)
C13 0.0423(10) 0.0352(9) 0.0478(11) 0.0009(8) 0.0026(9) -0.0026(8)
C2 0.0347(9) 0.0400(10) 0.0418(10) 0.0033(8) 0.0044(8) 0.0003(7)
C14 0.0457(11) 0.0366(9) 0.0460(11) 0.0039(8) 0.0029(9) 0.0011(8)
C10 0.0324(9) 0.0475(11) 0.0563(14) 0.0019(9) -0.0044(9) 0.0023(8)
C6 0.0382(10) 0.0462(11) 0.0447(11) -0.0013(8) -0.0050(9) 0.0050(8)
C8 0.0454(11) 0.0394(10) 0.0415(10) 0.0041(8) -0.0029(9) -0.0051(8)
C9 0.0373(10) 0.0528(12) 0.0548(14) 0.0010(10) -0.0084(9) -0.0031(9)
C16 0.0521(11) 0.0368(10) 0.0534(13) -0.0024(8) -0.0008(10) -0.0072(9)
C11 0.0803(19) 0.0492(13) 0.0581(16) -0.0038(12) 0.0070(14) 0.0028(12)
C18 0.0579(15) 0.0622(14) 0.0585(16) 0.0085(12) -0.0125(12) -0.0003(12)

loop_
_atom_type_symbol
_atom_type_description
_atom_type_scat_dispersion_real
_atom_type_scat_dispersion_imag
_atom_type_scat_source
C C 0.0181 0.0091 'International Tables Vol C Tables 4.2.6.8 and 6.1.1.4'
H H 0.0000 0.0000 'International Tables Vol C Tables 4.2.6.8 and 6.1.1.4'
N N 0.0311 0.0180 'International Tables Vol C Tables 4.2.6.8 and 6.1.1.4'
O O 0.0492 0.0322 'International Tables Vol C Tables 4.2.6.8 and 6.1.1.4'
S S 0.3331 0.5567 'International Tables Vol C Tables 4.2.6.8 and 6.1.1.4'

loop_
_geom_angle_atom_site_label_1
_geom_angle_atom_site_label_2
_geom_angle_atom_site_label_3
_geom_angle
_geom_angle_site_symmetry_1
_geom_angle_site_symmetry_3
_geom_angle_publ_flag
C8 S1 C11 104.56(13) . . ?
C1 O2 N1 110.18(16) . . ?
C15 O3 C18 117.79(19) . . ?
C3 N1 O2 106.84(18) . . ?
C17 C12 C3 120.79(18) . . ?
C13 C12 C3 120.57(19) . . ?
C13 C12 C17 118.62(19) . . ?
C10 C5 C4 126.29(19) . . ?
C10 C5 C6 117.09(19) . . ?
C6 C5 C4 116.62(18) . . ?
O2 C1 C2 106.70(19) . . ?
O1 C1 O2 119.6(2) . . ?
O1 C1 C2 133.7(2) . . ?
C6 C7 C8 119.8(2) . . ?
C6 C7 H7 120.5(18) . . ?
C8 C7 H7 119.7(18) . . ?
O3 C15 C14 124.4(2) . . ?
O3 C15 C16 115.58(19) . . ?
C16 C15 C14 120.1(2) . . ?
N1 C3 C12 119.5(2) . . ?
N1 C3 C2 112.92(19) . . ?
C2 C3 C12 127.62(18) . . ?
C5 C4 H4 111.4(14) . . ?
C2 C4 C5 133.87(19) . . ?
C2 C4 H4 114.7(14) . . ?
C12 C17 H17 118.3(17) . . ?
C16 C17 C12 120.9(2) . . ?
C16 C17 H17 120.7(17) . . ?
C12 C13 H13 118.6(16) . . ?
C14 C13 C12 121.16(19) . . ?
C14 C13 H13 120.3(16) . . ?
C3 C2 C1 103.32(18) . . ?
C4 C2 C1 132.9(2) . . ?
C4 C2 C3 123.49(19) . . ?
C15 C14 H14 121.0(17) . . ?
C13 C14 C15 119.4(2) . . ?
C13 C14 H14 119.4(17) . . ?
C5 C10 H10 120(2) . . ?
C9 C10 C5 121.0(2) . . ?
C9 C10 H10 119(2) . . ?
C5 C6 H6 119.9(17) . . ?
C7 C6 C5 122.2(2) . . ?
C7 C6 H6 117.9(17) . . ?
C7 C8 S1 124.47(17) . . ?
C7 C8 C9 118.5(2) . . ?
C9 C8 S1 117.05(17) . . ?
C10 C9 C8 121.4(2) . . ?
C10 C9 H9 119(2) . . ?
C8 C9 H9 119(2) . . ?
C15 C16 H16 122.2(17) . . ?
C17 C16 C15 119.9(2) . . ?
C17 C16 H16 117.9(17) . . ?
S1 C11 H11A 113(3) . . ?
S1 C11 H11B 103(3) . . ?
S1 C11 H11C 114(2) . . ?
H11A C11 H11B 110(3) . . ?
H11A C11 H11C 108(3) . . ?
H11B C11 H11C 108(3) . . ?
O3 C18 H18A 112.4(19) . . ?
O3 C18 H18B 112(2) . . ?
O3 C18 H18C 104(2) . . ?
H18A C18 H18B 109(3) . . ?
H18A C18 H18C 107(3) . . ?
H18B C18 H18C 112(3) . . ?

loop_
_geom_bond_atom_site_label_1
_geom_bond_atom_site_label_2
_geom_bond_distance
_geom_bond_site_symmetry_2
_geom_bond_publ_flag
S1 C8 1.749(2) . ?
S1 C11 1.791(3) . ?
O2 N1 1.442(3) . ?
O2 C1 1.367(3) . ?
O1 C1 1.206(3) . ?
O3 C15 1.362(3) . ?
O3 C18 1.418(3) . ?
N1 C3 1.295(3) . ?
C12 C3 1.475(3) . ?
C12 C17 1.394(3) . ?
C12 C13 1.390(3) . ?
C5 C4 1.444(3) . ?
C5 C10 1.405(3) . ?
C5 C6 1.406(3) . ?
C1 C2 1.470(3) . ?
C7 C6 1.381(3) . ?
C7 C8 1.398(3) . ?
C7 H7 0.98(3) . ?
C15 C14 1.392(3) . ?
C15 C16 1.391(3) . ?
C3 C2 1.449(3) . ?
C4 C2 1.359(3) . ?
C4 H4 0.98(3) . ?
C17 C16 1.383(3) . ?
C17 H17 0.98(3) . ?
C13 C14 1.389(3) . ?
C13 H13 0.98(3) . ?
C14 H14 0.95(3) . ?
C10 C9 1.370(3) . ?
C10 H10 0.93(4) . ?
C6 H6 1.00(3) . ?
C8 C9 1.401(3) . ?
C9 H9 1.05(4) . ?
C16 H16 1.00(3) . ?
C11 H11A 0.90(4) . ?
C11 H11B 1.01(2) . ?
C11 H11C 0.92(3) . ?
C18 H18A 0.98(3) . ?
C18 H18B 1.06(4) . ?
C18 H18C 0.94(4) . ?
